data_2240589
loop_
_publ_author_name
'Sowmya, Haliwana B. V.'
'Suresha Kumara, Tholappanavara H.'
'Gopalpur, Negendrappa'
'Jasinski, Jerry P.'
'Millikan, Sean P.'
'Yathirajan, Hemmige S.'
'Glidewell, Christopher'

_publ_section_title
;
 Crystal structures of five (2-chloroquinolin-3-yl)methyl ethers:
 supramolecular assembly in one and two dimensions mediated by hydrogen
 bonding and \p--\p stacking
;
_journal_coeditor_code SU5121
_journal_issue 6
_journal_name_full 'Acta Crystallographica Section E'
_journal_page_first 609
_journal_page_last 617
_journal_paper_doi 10.1107/S2056989015008233
_journal_volume 71
_journal_year 2015
_chemical_formula_iupac 'C20 H14 Cl N O'
_chemical_formula_moiety 'C20 H14 Cl N O'
_chemical_formula_sum 'C20 H14 Cl N O'
_chemical_formula_weight 319.77
_chemical_name_systematic
;
2-Chloro-3-[(naphthalen-1-yloxy)methyl]quinoline
;
_space_group_crystal_system monoclinic
_space_group_IT_number 4
_space_group_name_Hall 'P 2yb'
_space_group_name_H-M_alt 'P 1 21 1'
_symmetry_space_group_name_Hall 'P 2yb'
_symmetry_space_group_name_H-M 'P 1 21 1'
_atom_sites_solution_hydrogens geom
_audit_creation_method SHELXL-2014
_cell_angle_alpha 90
_cell_angle_beta 98.527(5)
_cell_angle_gamma 90
_cell_formula_units_Z 2
_cell_length_a 5.3165(3)
_cell_length_b 10.5098(4)
_cell_length_c 13.6201(7)
_cell_measurement_reflns_used 2014
_cell_measurement_temperature 173(2)
_cell_measurement_theta_max 72.572
_cell_measurement_theta_min 3.281
_cell_volume 752.62(6)
_computing_cell_refinement
;
CrysAlisPro (Agilent, 2012)
;
_computing_data_collection
;
CrysAlisPro (Agilent, 2012)
;
_computing_data_reduction
;
CrysAlisRed (Agilent, 2012)
;
_computing_molecular_graphics
;
PLATON (Spek, 2009)
;
_computing_publication_material
;
SHELXL2014 (Sheldrick, 2015) and PLATON (Spek, 2009)
;
_computing_structure_refinement
;
SHELXL2014 (Sheldrick, 2015)
;
_computing_structure_solution
;
SHELXS97 (Sheldrick, 2008)
;
_diffrn_ambient_temperature 173(2)
_diffrn_measured_fraction_theta_full 0.999
_diffrn_measured_fraction_theta_max 0.985
_diffrn_measurement_device_type 'Agilent Eos Gemini'
_diffrn_measurement_method '\w scans'
_diffrn_radiation_type CuK\a
_diffrn_radiation_wavelength 1.54184
_diffrn_reflns_av_R_equivalents 0.0293
_diffrn_reflns_limit_h_max 6
_diffrn_reflns_limit_h_min -6
_diffrn_reflns_limit_k_max 12
_diffrn_reflns_limit_k_min -8
_diffrn_reflns_limit_l_max 16
_diffrn_reflns_limit_l_min -16
_diffrn_reflns_number 4606
_diffrn_reflns_theta_full 67.684
_diffrn_reflns_theta_max 72.572
_diffrn_reflns_theta_min 3.281
_diffrn_standards_decay_% 0
_diffrn_standards_interval_count 0
_diffrn_standards_interval_time 0
_diffrn_standards_number 0
_exptl_absorpt_coefficient_mu 2.265
_exptl_absorpt_correction_T_max 0.834
_exptl_absorpt_correction_T_min 0.551
_exptl_absorpt_correction_type multi-scan
_exptl_absorpt_process_details
;
(SADABS; Sheldrick, 2003)
;
_exptl_crystal_colour colourless
_exptl_crystal_density_diffrn 1.411
_exptl_crystal_description needle
_exptl_crystal_F_000 332
_exptl_crystal_size_max 0.340
_exptl_crystal_size_mid 0.100
_exptl_crystal_size_min 0.080
_refine_diff_density_max 0.217
_refine_diff_density_min -0.194
_refine_ls_abs_structure_details
;
 Classical Flack method preferred over Parsons because s.u. lower.
;
_refine_ls_abs_structure_Flack -0.007(18)
_refine_ls_extinction_method none
_refine_ls_goodness_of_fit_ref 1.075
_refine_ls_hydrogen_treatment constr
_refine_ls_matrix_type full
_refine_ls_number_parameters 208
_refine_ls_number_reflns 2014
_refine_ls_number_restraints 1
_refine_ls_restrained_S_all 1.074
_refine_ls_R_factor_all 0.0344
_refine_ls_R_factor_gt 0.0332
_refine_ls_shift/su_max 0.000
_refine_ls_shift/su_mean 0.000
_refine_ls_structure_factor_coef Fsqd
_refine_ls_weighting_details 'w=1/[\s^2^(Fo^2^)+(0.0579P)^2^] where P=(Fo^2^+2Fc^2^)/3'
_refine_ls_weighting_scheme calc
_refine_ls_wR_factor_gt 0.0883
_refine_ls_wR_factor_ref 0.0897
_reflns_number_gt 1938
_reflns_number_total 2014
_reflns_threshold_expression I>2\s(I)
_cod_data_source_file su5121sup1.cif
_cod_data_source_block IV
_cod_database_code 2240589
_shelx_space_group_comment
;
The symmetry employed for this shelxl refinement is uniquely defined
by the following loop, which should always be used as a source of
symmetry information in preference to the above space-group names.
They are only intended as comments.
;
_shelx_estimated_absorpt_t_min 0.513
_shelx_estimated_absorpt_t_max 0.840
_shelxl_version_number 2.014

loop_
_space_group_symop_operation_xyz
'x, y, z'
'-x, y+1/2, -z'

loop_
_atom_site_type_symbol
_atom_site_label
_atom_site_fract_x
_atom_site_fract_y
_atom_site_fract_z
_atom_site_U_iso_or_equiv
_atom_site_adp_type
_atom_site_calc_flag
_atom_site_occupancy
N N1 0.1678(4) 0.8551(2) 0.36307(18) 0.0324(5) Uani d 1
C C2 0.3087(5) 0.8457(3) 0.29394(19) 0.0300(5) Uani d 1
Cl Cl2 0.25067(12) 0.95854(7) 0.19826(5) 0.04033(19) Uani d 1
C C3 0.5025(5) 0.7539(2) 0.28753(19) 0.0291(5) Uani d 1
C C4 0.5420(5) 0.6680(3) 0.3636(2) 0.0311(5) Uani d 1
H H4 0.6701 0.6049 0.3641 0.037 Uiso calc 1
C C4A 0.3943(5) 0.6721(3) 0.4417(2) 0.0301(5) Uani d 1
C C5 0.4220(6) 0.5842(3) 0.5210(2) 0.0373(6) Uani d 1
H H5 0.5494 0.5202 0.5244 0.045 Uiso calc 1
C C6 0.2686(6) 0.5897(3) 0.5927(2) 0.0392(6) Uani d 1
H H6 0.2863 0.5284 0.6446 0.047 Uiso calc 1
C C7 0.0835(5) 0.6863(3) 0.5899(2) 0.0394(6) Uani d 1
H H7 -0.0216 0.6903 0.6404 0.047 Uiso calc 1
C C8 0.0539(5) 0.7742(3) 0.5151(2) 0.0375(6) Uani d 1
H H8 -0.0698 0.8396 0.5145 0.045 Uiso calc 1
C C8A 0.2063(5) 0.7682(2) 0.4390(2) 0.0301(5) Uani d 1
C C37A 0.6440(5) 0.7514(3) 0.20041(19) 0.0309(5) Uani d 1
H H37A 0.5238 0.7395 0.1383 0.037 Uiso calc 1
H H37B 0.7351 0.8329 0.1958 0.037 Uiso calc 1
O O31 0.8208(4) 0.64868(19) 0.21392(13) 0.0335(4) Uani d 1
C C31 0.9563(5) 0.6249(3) 0.13811(19) 0.0300(5) Uani d 1
C C32 0.9293(5) 0.6908(3) 0.0506(2) 0.0338(6) Uani d 1
H H32 0.8081 0.7576 0.0391 0.041 Uiso calc 1
C C33 1.0815(5) 0.6599(3) -0.0230(2) 0.0359(6) Uani d 1
H H33 1.0579 0.7047 -0.0842 0.043 Uiso calc 1
C C34 1.2606(5) 0.5671(3) -0.0073(2) 0.0372(6) Uani d 1
H H34 1.3650 0.5496 -0.0566 0.045 Uiso calc 1
C C34A 1.2927(5) 0.4962(2) 0.0824(2) 0.0323(6) Uani d 1
C C35 1.4795(5) 0.3997(3) 0.1028(2) 0.0375(6) Uani d 1
H H35 1.5873 0.3812 0.0550 0.045 Uiso calc 1
C C36 1.5078(5) 0.3334(3) 0.1892(2) 0.0417(7) Uani d 1
H H36 1.6336 0.2687 0.2007 0.050 Uiso calc 1
C C37 1.3522(5) 0.3594(3) 0.2622(2) 0.0386(6) Uani d 1
H H37 1.3739 0.3127 0.3226 0.046 Uiso calc 1
C C38 1.1692(5) 0.4525(3) 0.24564(19) 0.0329(5) Uani d 1
H H38 1.0628 0.4690 0.2944 0.040 Uiso calc 1
C C38A 1.1379(5) 0.5238(2) 0.1565(2) 0.0288(5) Uani d 1

loop_
_atom_site_aniso_label
_atom_site_aniso_U_11
_atom_site_aniso_U_22
_atom_site_aniso_U_33
_atom_site_aniso_U_12
_atom_site_aniso_U_13
_atom_site_aniso_U_23
N1 0.0306(11) 0.0295(11) 0.0363(11) 0.0035(9) 0.0022(9) -0.0015(9)
C2 0.0298(12) 0.0270(12) 0.0313(13) -0.0002(10) -0.0016(10) 0.0006(10)
Cl2 0.0429(3) 0.0359(3) 0.0417(3) 0.0079(3) 0.0048(2) 0.0091(3)
C3 0.0259(12) 0.0279(12) 0.0319(12) -0.0018(10) -0.0011(10) -0.0042(10)
C4 0.0276(12) 0.0281(12) 0.0365(13) 0.0036(10) 0.0016(10) -0.0036(11)
C4A 0.0268(11) 0.0267(12) 0.0355(13) -0.0020(10) 0.0007(10) -0.0045(10)
C5 0.0376(13) 0.0330(14) 0.0403(14) 0.0040(11) 0.0029(11) 0.0025(11)
C6 0.0407(15) 0.0389(16) 0.0369(14) -0.0042(13) 0.0023(12) 0.0053(12)
C7 0.0346(14) 0.0493(17) 0.0356(14) -0.0025(13) 0.0090(11) -0.0027(12)
C8 0.0321(14) 0.0393(15) 0.0410(15) 0.0034(12) 0.0050(11) -0.0038(12)
C8A 0.0265(11) 0.0286(12) 0.0339(13) -0.0017(10) 0.0006(10) -0.0046(10)
C37A 0.0287(12) 0.0285(12) 0.0348(13) 0.0013(10) 0.0024(10) 0.0010(10)
O31 0.0363(9) 0.0332(10) 0.0320(9) 0.0074(8) 0.0078(7) 0.0022(7)
C31 0.0281(12) 0.0308(12) 0.0313(12) -0.0043(10) 0.0053(10) -0.0024(10)
C32 0.0327(13) 0.0349(14) 0.0331(13) 0.0000(11) 0.0027(10) -0.0005(11)
C33 0.0386(14) 0.0397(15) 0.0287(13) -0.0083(12) 0.0031(11) 0.0006(11)
C34 0.0365(14) 0.0416(15) 0.0348(14) -0.0083(12) 0.0095(11) -0.0087(12)
C34A 0.0290(12) 0.0316(14) 0.0355(13) -0.0061(10) 0.0024(10) -0.0088(10)
C35 0.0298(13) 0.0373(14) 0.0466(15) -0.0011(11) 0.0095(11) -0.0108(12)
C36 0.0313(14) 0.0358(15) 0.0571(18) 0.0044(12) 0.0033(13) -0.0027(13)
C37 0.0358(14) 0.0366(14) 0.0423(15) 0.0008(12) 0.0023(12) 0.0058(13)
C38 0.0301(11) 0.0324(13) 0.0367(12) -0.0015(12) 0.0063(10) -0.0015(13)
C38A 0.0259(11) 0.0270(12) 0.0327(12) -0.0043(9) 0.0013(10) -0.0039(10)

loop_
_atom_type_symbol
_atom_type_description
_atom_type_scat_dispersion_real
_atom_type_scat_dispersion_imag
_atom_type_scat_source
C C 0.0181 0.0091 'International Tables Vol C Tables 4.2.6.8 and 6.1.1.4'
H H 0.0000 0.0000 'International Tables Vol C Tables 4.2.6.8 and 6.1.1.4'
N N 0.0311 0.0180 'International Tables Vol C Tables 4.2.6.8 and 6.1.1.4'
O O 0.0492 0.0322 'International Tables Vol C Tables 4.2.6.8 and 6.1.1.4'
Cl Cl 0.3639 0.7018 'International Tables Vol C Tables 4.2.6.8 and 6.1.1.4'

loop_
_geom_angle_atom_site_label_1
_geom_angle_atom_site_label_2
_geom_angle_atom_site_label_3
_geom_angle
C2 N1 C8A 117.4(2)
N1 C2 C3 126.9(2)
N1 C2 Cl2 115.61(19)
C3 C2 Cl2 117.5(2)
C4 C3 C2 115.6(2)
C4 C3 C37A 123.4(2)
C2 C3 C37A 120.9(2)
C3 C4 C4A 120.7(2)
C3 C4 H4 119.7
C4A C4 H4 119.7
C4 C4A C5 123.3(2)
C4 C4A C8A 118.1(2)
C5 C4A C8A 118.6(2)
C6 C5 C4A 120.9(3)
C6 C5 H5 119.5
C4A C5 H5 119.5
C5 C6 C7 120.0(3)
C5 C6 H6 120.0
C7 C6 H6 120.0
C8 C7 C6 120.7(3)
C8 C7 H7 119.7
C6 C7 H7 119.7
C7 C8 C8A 120.2(3)
C7 C8 H8 119.9
C8A C8 H8 119.9
N1 C8A C8 119.2(2)
N1 C8A C4A 121.3(2)
C8 C8A C4A 119.5(2)
O31 C37A C3 108.1(2)
O31 C37A H37A 110.1
C3 C37A H37A 110.1
O31 C37A H37B 110.1
C3 C37A H37B 110.1
H37A C37A H37B 108.4
C31 O31 C37A 116.9(2)
O31 C31 C32 124.5(2)
O31 C31 C38A 114.9(2)
C32 C31 C38A 120.6(2)
C31 C32 C33 120.2(3)
C31 C32 H32 119.9
C33 C32 H32 119.9
C34 C33 C32 121.0(3)
C34 C33 H33 119.5
C32 C33 H33 119.5
C33 C34 C34A 120.3(2)
C33 C34 H34 119.9
C34A C34 H34 119.9
C35 C34A C34 122.4(3)
C35 C34A C38A 118.0(3)
C34 C34A C38A 119.6(3)
C36 C35 C34A 121.5(3)
C36 C35 H35 119.3
C34A C35 H35 119.3
C35 C36 C37 120.7(3)
C35 C36 H36 119.7
C37 C36 H36 119.7
C38 C37 C36 119.8(3)
C38 C37 H37 120.1
C36 C37 H37 120.1
C37 C38 C38A 120.5(2)
C37 C38 H38 119.7
C38A C38 H38 119.7
C38 C38A C34A 119.5(2)
C38 C38A C31 122.2(2)
C34A C38A C31 118.2(2)

loop_
_geom_bond_atom_site_label_1
_geom_bond_atom_site_label_2
_geom_bond_distance
N1 C2 1.291(3)
N1 C8A 1.372(3)
C2 C3 1.424(4)
C2 Cl2 1.755(3)
C3 C4 1.367(4)
C3 C37A 1.497(3)
C4 C4A 1.413(3)
C4 H4 0.9500
C4A C5 1.413(4)
C4A C8A 1.418(4)
C5 C6 1.364(4)
C5 H5 0.9500
C6 C7 1.410(4)
C6 H6 0.9500
C7 C8 1.366(4)
C7 H7 0.9500
C8 C8A 1.409(4)
C8 H8 0.9500
C37A O31 1.426(3)
C37A H37A 0.9900
C37A H37B 0.9900
O31 C31 1.367(3)
C31 C32 1.368(4)
C31 C38A 1.432(4)
C32 C33 1.416(4)
C32 H32 0.9500
C33 C34 1.357(5)
C33 H33 0.9500
C34 C34A 1.420(4)
C34 H34 0.9500
C34A C35 1.417(4)
C34A C38A 1.423(4)
C35 C36 1.357(4)
C35 H35 0.9500
C36 C37 1.411(4)
C36 H36 0.9500
C37 C38 1.375(4)
C37 H37 0.9500
C38 C38A 1.416(4)
C38 H38 0.9500

loop_
_geom_hbond_atom_site_label_D
_geom_hbond_atom_site_label_H
_geom_hbond_atom_site_label_A
_geom_hbond_site_symmetry_A
_geom_hbond_distance_DH
_geom_hbond_distance_HA
_geom_hbond_distance_DA
_geom_hbond_angle_DHA
_geom_hbond_publ_flag
C37A H37A Cg3 1_455 0.99 2.74 3.552(3) 139 no

loop_
_geom_torsion_atom_site_label_1
_geom_torsion_atom_site_label_2
_geom_torsion_atom_site_label_3
_geom_torsion_atom_site_label_4
_geom_torsion
C8A N1 C2 C3 0.0(4)
C8A N1 C2 Cl2 179.65(19)
N1 C2 C3 C4 -0.5(4)
Cl2 C2 C3 C4 179.83(19)
N1 C2 C3 C37A 177.5(2)
Cl2 C2 C3 C37A -2.1(3)
C2 C3 C4 C4A 0.7(4)
C37A C3 C4 C4A -177.3(2)
C3 C4 C4A C5 178.4(3)
C3 C4 C4A C8A -0.5(4)
C4 C4A C5 C6 -177.7(3)
C8A C4A C5 C6 1.2(4)
C4A C5 C6 C7 -1.7(4)
C5 C6 C7 C8 0.7(5)
C6 C7 C8 C8A 0.9(4)
C2 N1 C8A C8 -179.1(2)
C2 N1 C8A C4A 0.3(4)
C7 C8 C8A N1 178.0(3)
C7 C8 C8A C4A -1.4(4)
C4 C4A C8A N1 -0.1(4)
C5 C4A C8A N1 -179.0(2)
C4 C4A C8A C8 179.3(2)
C5 C4A C8A C8 0.4(4)
C4 C3 C37A O31 -1.1(3)
C2 C3 C37A O31 -179.0(2)
C3 C37A O31 C31 175.4(2)
C37A O31 C31 C32 -1.4(4)
C37A O31 C31 C38A 177.9(2)
O31 C31 C32 C33 179.2(3)
C38A C31 C32 C33 -0.1(4)
C31 C32 C33 C34 -1.7(4)
C32 C33 C34 C34A 2.1(4)
C33 C34 C34A C35 -179.0(2)
C33 C34 C34A C38A -0.7(4)
C34 C34A C35 C36 179.7(3)
C38A C34A C35 C36 1.4(4)
C34A C35 C36 C37 -0.6(4)
C35 C36 C37 C38 0.3(4)
C36 C37 C38 C38A -0.9(4)
C37 C38 C38A C34A 1.8(4)
C37 C38 C38A C31 -177.5(2)
C35 C34A C38A C38 -2.0(4)
C34 C34A C38A C38 179.6(2)
C35 C34A C38A C31 177.3(2)
C34 C34A C38A C31 -1.0(3)
O31 C31 C38A C38 1.4(3)
C32 C31 C38A C38 -179.2(2)
O31 C31 C38A C34A -177.9(2)
C32 C31 C38A C34A 1.4(3)

_cod_database_fobs_code 2240589
